data_7715986
loop_
_publ_author_name
'Uttendorfer, Maria K.'
'Hierlmeier, Gabriele'
'Bal&#xe1;zs, G&#xe1;bor'
'Wolf, Robert'

_publ_section_title
;
 Access to 1,2,3-triphospholide ligands by reduction of
 di-<i>tert</i>-butyldiphosphatetrahedrane.
;
_journal_issue 24
_journal_name_full 'Dalton transactions (Cambridge, England : 2003)'
_journal_page_first 10113
_journal_page_last 10119
_journal_paper_doi 10.1039/d4dt01067a
_journal_volume 53
_journal_year 2024
_chemical_formula_moiety 'C27 H51 O6 P2 Rb'
_chemical_formula_sum 'C27 H51 O6 P2 Rb'
_chemical_formula_weight 619.08
_chemical_name_systematic '[Rb([18]crown-6)][1,3-P2C3tBu3]'
_space_group_crystal_system triclinic
_space_group_IT_number 2
_space_group_name_Hall '-P 1'
_space_group_name_H-M_alt 'P -1'
_atom_sites_solution_hydrogens geom
_atom_sites_solution_primary dual
_audit_creation_date 2024-04-04
_audit_creation_method
;
Olex2 1.5-alpha
(compiled 2024.02.16 svn.r378c4104 for OlexSys, GUI svn.r6928)
;
_audit_update_record
;
2024-04-05 deposited with the CCDC.	2024-05-08 downloaded from the CCDC.
;
_cell_angle_alpha 90.511(2)
_cell_angle_beta 98.341(2)
_cell_angle_gamma 101.542(2)
_cell_formula_units_Z 2
_cell_length_a 9.3862(2)
_cell_length_b 10.5727(2)
_cell_length_c 16.3426(4)
_cell_measurement_reflns_used 34160
_cell_measurement_temperature 123.02(10)
_cell_measurement_theta_max 66.8190
_cell_measurement_theta_min 4.7860
_cell_volume 1570.99(6)
_computing_cell_refinement 'CrysAlisPro 1.171.43.36a (Rigaku OD, 2022)'
_computing_data_collection 'CrysAlisPro system (CCD 42.90a 64-bit (release 14-04-2023))'
_computing_data_reduction 'CrysAlisPro 1.171.43.36a (Rigaku OD, 2022)'
_computing_molecular_graphics 'Olex2 1.5-alpha (Dolomanov et al., 2009)'
_computing_publication_material 'Olex2 1.5-alpha (Dolomanov et al., 2009)'
_computing_structure_refinement 'SHELXL 2016/6 (Sheldrick, 2015)'
_computing_structure_solution 'SHELXT  (Sheldrick, 2015)'
_diffrn_ambient_environment N~2~
_diffrn_ambient_temperature 123.02(10)
_diffrn_detector 'CCD plate'
_diffrn_detector_area_resol_mean 4.2047
_diffrn_detector_type TitanS2
_diffrn_measured_fraction_theta_full 0.995
_diffrn_measured_fraction_theta_max 0.995
_diffrn_measurement_details
;
List of Runs (angles in degrees, time in seconds):

  # Type    Start    End  Width  t~exp~   \w     \q     \k     \f   Frames
#--------------------------------------------------------------------------
  1  \w   -116.00 -89.00   1.00    2.00    --  -43.68 -13.00-166.00   27
  2  \w     81.00 115.00   1.00    2.00    --   43.68  13.00   5.00   34
  3  \w    -35.00  85.00   1.00    2.00    --   43.68 -13.00-166.00  120
  4  \w     24.00  59.00   1.00    2.00    --   43.68  13.00   5.00   35
  5  \w     77.00 102.00   1.00    7.00    --   86.50  13.00   5.00   25
  6  \w     44.00  69.00   1.00    7.00    --   86.50 -13.00-166.00   25
  7  \w   -166.00-134.00   1.00    7.00    --  -90.00 -13.00-166.00   32
  8  \w   -108.00 -63.00   1.00    7.00    --  -90.00 -13.00-166.00   45
  9  \w     -6.00  21.00   1.00    2.00    --   26.00  81.00 148.59   27
 10  \w      5.00  32.00   1.00    2.00    --  -43.68  13.00   5.00   27
 11  \w    -40.00  -3.00   1.00    2.00    --  -43.68 -13.00-166.00   37
 12  \w    -49.00 -24.00   1.00    2.00    --  -43.68  13.00   5.00   25
 13  \w    -94.00 -37.00   1.00    2.00    --  -43.68 125.00  60.00   57
 14  \w     19.00  56.00   1.00    2.00    --   43.68  37.00  60.00   37
 15  \w      7.00  85.00   1.00    2.00    --   43.68-125.00-180.00   78
 16  \w     21.00  55.00   1.00    2.00    --   50.00  69.00 -12.05   34
 17  \w     67.00 110.00   1.00    2.00    --   50.00  71.00-165.57   43
 18  \w     21.00  69.00   1.00    2.00    --   50.00  69.00 -73.37   48
 19  \w     20.00  62.00   1.00    2.00    --   50.00  71.00-165.57   42
 20  \w     60.00  91.00   1.00    2.00    --   50.00  69.00 -12.05   31
 21  \w     64.00  91.00   1.00    2.00    --   54.00  71.00  49.48   27
 22  \w     26.00  55.00   1.00    2.00    --   54.00  71.00  49.48   29
 23  \w     28.00  55.00   1.00    2.00    --   58.00  71.00  98.96   27
 24  \w     34.00  78.00   1.00    2.00    --   62.00  71.00 143.70   44
 25  \w     34.00  67.00   1.00    2.00    --   62.00  71.00 120.33   33
 26  \w     34.00  63.00   1.00    2.00    --   62.00  69.00  65.89   29
 27  \w     98.00 126.00   1.00    2.00    --   62.00  71.00 143.70   28
 28  \w     33.00 103.00   1.00    2.00    --   62.00  70.00-148.13   70
 29  \w     32.00  81.00   1.00    2.00    --   62.00  71.00   1.87   49
 30  \w     38.00  64.00   1.00    2.00    --   66.00  70.00-108.56   26
 31  \w     37.00  64.00   1.00    2.00    --   66.00  70.00 177.48   27
 32  \w     37.00  64.00   1.00    2.00    --   66.00  71.00 -57.21   27
 33  \w     41.00  67.00   1.00    7.00    --   70.00  70.00 -81.28   26
 34  \w     44.00  70.00   1.00    7.00    --   74.00  71.00  21.96   26
 35  \w   -159.00 -63.00   1.00    7.00    --  -90.00 -61.00 130.71   96
 36  \w   -142.00 -61.00   1.00    7.00    --  -90.00 -70.00 -79.56   81
 37  \w   -159.00-131.00   1.00    7.00    --  -90.00 -65.00-119.48   28
 38  \w    -97.00 -63.00   1.00    7.00    --  -90.00 -64.00 -77.22   34
 39  \w   -111.00 -44.00   1.00    7.00    --  -90.00 125.00-150.00   67
 40  \w   -161.00-102.00   1.00    7.00    --  -90.00-125.00  60.00   59
 41  \w    -88.00 -61.00   1.00    7.00    --  -90.00 -67.00 -24.86   27
 42  \w   -159.00-108.00   1.00    7.00    --  -90.00 -67.00 -24.86   51
 43  \w    -89.00 -62.00   1.00    7.00    --  -90.00 -66.00   0.12   27
 44  \w   -133.00 -64.00   1.00    7.00    --  -90.00 -68.00-125.66   69
 45  \w    -85.00 -60.00   1.00    7.00    --  -90.00 -71.00 171.03   25
 46  \w   -153.00 -96.00   1.00    7.00    --  -90.00 -66.00   0.12   57
 47  \w    -75.00 -17.00   1.00    7.00    --  -90.00  77.00  30.00   58
 48  \w    -52.00 -27.00   1.00    7.00    --  -90.00  13.00   5.00   25
 49  \w   -149.00-115.00   1.00    7.00    --  -90.00 -71.00 171.03   34
 50  \w   -161.00-131.00   1.00    7.00    --  -90.00-125.00 -60.00   30
 51  \w   -102.00 -62.00   1.00    7.00    --  -90.00 -64.00 145.97   40
 52  \w   -157.00-122.00   1.00    7.00    --  -90.00 -64.00 145.97   35
 53  \w   -112.00 -38.00   1.00    7.00    --  -90.00 125.00 -60.00   74
 54  \w   -148.00-111.00   1.00    7.00    --  -90.00 -69.00-141.10   37
 55  \w    -90.00 -62.00   1.00    7.00    --  -90.00 -69.00-141.10   28
 56  \w   -161.00-117.00   1.00    7.00    --  -90.00 -68.00 -38.29   44
 57  \w    -99.00 -61.00   1.00    7.00    --  -90.00 -68.00 -38.29   38
 58  \w    -97.00 -53.00   1.00    7.00    --  -90.00  77.00 -60.00   44
 59  \w   -113.00 -88.00   1.00    7.00    --  -90.00  45.00 -60.00   25
 60  \w    -73.00 -32.00   1.00    7.00    --  -90.00  45.00 -60.00   41
 61  \w   -141.00 -61.00   1.00    7.00    --  -90.00 -68.00  26.54   80
 62  \w    -89.00 -60.00   1.00    7.00    --  -90.00 -71.00  78.48   29
 63  \w   -121.00 -70.00   1.00    7.00    --  -90.00  77.00-120.00   51
 64  \w    -99.00 -66.00   1.00    7.00    --  -90.00 -65.00-119.48   33
 65  \w   -153.00-104.00   1.00    7.00    --  -90.00 -71.00  78.48   49
 66  \w   -114.00 -19.00   1.00    7.00    --  -90.00  45.00  30.00   95
 67  \w   -101.00 -61.00   1.00    7.00    --  -90.00 -67.00  60.81   40
 68  \w   -109.00 -61.00   1.00    7.00    --  -90.00 -70.00 -51.59   48
 69  \w   -105.00 -70.00   1.00    7.00    --  -90.00 104.00  54.94   35
 70  \w    -48.00 -12.00   1.00    7.00    --  -90.00 104.00  54.94   36
 71  \w    -86.00 -61.00   1.00    7.00    --  -90.00 -67.00  93.50   25
 72  \w    -54.00 -27.00   1.00    7.00    --  -90.00  61.00-180.00   27
 73  \w   -114.00 -66.00   1.00    7.00    --  -90.00  61.00-180.00   48
 74  \w    -88.00 -61.00   1.00    7.00    --  -90.00 -68.00 107.51   27
 75  \w   -159.00 -61.00   1.00    7.00    --  -90.00 -70.00  53.84   98
 76  \w   -131.00-104.00   1.00    7.00    --  -90.00 -67.00  60.81   27
 77  \w   -152.00 -91.00   1.00    7.00    --  -90.00 -68.00 107.51   61
 78  \w    -87.00 -62.00   1.00    7.00    --  -90.00 -65.00  79.80   25
 79  \w    -87.00 -61.00   1.00    7.00    --  -90.00 -68.00-177.69   26
 80  \w   -107.00 -64.00   1.00    7.00    --  -90.00 -59.00 -23.38   43
 81  \w   -151.00-124.00   1.00    7.00    --  -90.00 -59.00 -23.38   27
 82  \w   -127.00-100.00   1.00    7.00    --  -90.00 -67.00  93.50   27
 83  \w   -158.00 -97.00   1.00    7.00    --  -90.00 -68.00-177.69   61
 84  \w    -96.00 -69.00   1.00    7.00    --  -90.00 125.00 120.00   27
 85  \w   -148.00 -60.00   1.00    7.00    --  -90.00 -71.00 -93.85   88
 86  \w   -112.00 -45.00   1.00    7.00    --  -90.00 125.00-180.00   67
 87  \w    -86.00 -61.00   1.00    7.00    --  -90.00 -71.00 137.75   25
 88  \w   -111.00 -66.00   1.00    7.00    --  -90.00 125.00  60.00   45
 89  \w    -76.00 -19.00   1.00    7.00    --  -90.00  45.00-180.00   57
 90  \w   -125.00 -62.00   1.00    7.00    --  -90.00 -66.00-165.37   63
 91  \w   -120.00 -93.00   1.00    7.00    --  -90.00  84.00  41.78   27
 92  \w    -66.00 -14.00   1.00    7.00    --  -90.00  84.00  41.78   52
 93  \w   -116.00 -76.00   1.00    7.00    --  -90.00  13.00   5.00   40
;
_diffrn_measurement_device 'four-circle diffractometer'
_diffrn_measurement_device_type 'SuperNova, Dualflex, TitanS2'
_diffrn_measurement_method '\w scans'
_diffrn_orient_matrix_type 'CrysAlisPro convention (1999,Acta A55,543-557)'
_diffrn_orient_matrix_UB_11 -0.1605872000
_diffrn_orient_matrix_UB_12 0.0152624000
_diffrn_orient_matrix_UB_13 -0.0035845000
_diffrn_orient_matrix_UB_21 -0.0464030000
_diffrn_orient_matrix_UB_22 -0.1446639000
_diffrn_orient_matrix_UB_23 0.0162098000
_diffrn_orient_matrix_UB_31 0.0276712000
_diffrn_orient_matrix_UB_32 0.0314744000
_diffrn_orient_matrix_UB_33 0.0938915000
_diffrn_radiation_monochromator mirror
_diffrn_radiation_probe x-ray
_diffrn_radiation_type 'Cu K\a'
_diffrn_radiation_wavelength 1.54184
_diffrn_reflns_av_R_equivalents 0.0608
_diffrn_reflns_av_unetI/netI 0.0226
_diffrn_reflns_Laue_measured_fraction_full 0.995
_diffrn_reflns_Laue_measured_fraction_max 0.995
_diffrn_reflns_limit_h_max 11
_diffrn_reflns_limit_h_min -11
_diffrn_reflns_limit_k_max 12
_diffrn_reflns_limit_k_min -12
_diffrn_reflns_limit_l_max 19
_diffrn_reflns_limit_l_min -18
_diffrn_reflns_number 42737
_diffrn_reflns_point_group_measured_fraction_full 0.995
_diffrn_reflns_point_group_measured_fraction_max 0.995
_diffrn_reflns_theta_full 66.690
_diffrn_reflns_theta_max 66.690
_diffrn_reflns_theta_min 4.271
_diffrn_source 'micro-focus sealed X-ray tube'
_diffrn_source_type 'SuperNova (Cu) X-ray Source'
_exptl_absorpt_coefficient_mu 3.418
_exptl_absorpt_correction_T_max 0.988
_exptl_absorpt_correction_T_min 0.542
_exptl_absorpt_correction_type gaussian
_exptl_absorpt_process_details
;
CrysAlisPro 1.171.43.36a (Rigaku Oxford Diffraction, 2022)
Numerical absorption correction based on gaussian integration over
a multifaceted crystal model
Empirical absorption correction using spherical harmonics,
implemented in SCALE3 ABSPACK scaling algorithm.
;
_exptl_crystal_colour 'clear bluish white'
_exptl_crystal_colour_lustre clear
_exptl_crystal_colour_modifier bluish
_exptl_crystal_colour_primary white
_exptl_crystal_density_diffrn 1.309
_exptl_crystal_description block
_exptl_crystal_F_000 656
_exptl_crystal_recrystallization_method 'Re-crystallisation from solvent: n-hexane/THF'
_exptl_crystal_size_max 0.27
_exptl_crystal_size_mid 0.25
_exptl_crystal_size_min 0.17
_refine_diff_density_max 1.060
_refine_diff_density_min -0.475
_refine_diff_density_rms 0.092
_refine_ls_extinction_method none
_refine_ls_goodness_of_fit_ref 1.152
_refine_ls_hydrogen_treatment constr
_refine_ls_matrix_type full
_refine_ls_number_parameters 334
_refine_ls_number_reflns 5528
_refine_ls_number_restraints 0
_refine_ls_restrained_S_all 1.152
_refine_ls_R_factor_all 0.0523
_refine_ls_R_factor_gt 0.0518
_refine_ls_shift/su_max 0.001
_refine_ls_shift/su_mean 0.000
_refine_ls_structure_factor_coef Fsqd
_refine_ls_weighting_details 'w=1/[\s^2^(Fo^2^)+(0.0244P)^2^+7.0505P] where P=(Fo^2^+2Fc^2^)/3'
_refine_ls_weighting_scheme calc
_refine_ls_wR_factor_gt 0.1228
_refine_ls_wR_factor_ref 0.1230
_reflns_Friedel_coverage 0.000
_reflns_number_gt 5447
_reflns_number_total 5528
_reflns_threshold_expression 'I > 2\s(I)'
_cod_data_source_file d4dt01067a2.cif
_cod_data_source_block mu297_diphos
_cod_depositor_comments 'Adding full bibliography for 7715982--7715988.cif.'
_cod_database_code 7715986
_shelx_shelxl_version_number 2016/6
_chemical_oxdiff_formula 'C27 H51 O6 P2 Rb1 '
_shelx_space_group_comment
;
The symmetry employed for this shelxl refinement is uniquely defined
by the following loop, which should always be used as a source of
symmetry information in preference to the above space-group names.
They are only intended as comments.
;
_shelx_estimated_absorpt_t_max 0.594
_shelx_estimated_absorpt_t_min 0.459
_olex2_refinement_description
;
1. Fixed Uiso
 At 1.2 times of:
  All C(H,H) groups
 At 1.5 times of:
  All C(H,H,H) groups
2.a Secondary CH2 refined with riding coordinates:
 C18(H18A,H18B), C17(H17A,H17B), C23(H23A,H23B), C19(H19A,H19B), C21(H21A,
 H21B), C24(H24A,H24B), C20(H20A,H20B), C16(H16A,H16B), C22(H22A,H22B),
 C25(H25A,H25B), C26(H26A,H26B), C27(H27A,H27B)
2.b Idealised Me refined as rotating group:
 C14(H14A,H14B,H14C), C5(H5A,H5B,H5C), C9(H9A,H9B,H9C), C7(H7A,H7B,H7C),
 C10(H10A,H10B,H10C), C6(H6A,H6B,H6C), C13(H13A,H13B,H13C), C15(H15A,H15B,H15C),
  C11(H11A,H11B,H11C)
;
_olex2_date_sample_data_collection 2023-05-05
_olex2_submission_special_instructions 'No special instructions were received'
_oxdiff_exptl_absorpt_empirical_details
;
Empirical correction (ABSPACK) includes:
- Absorption correction using spherical harmonics
- Frame scaling
;
_oxdiff_exptl_absorpt_empirical_full_max 1.843
_oxdiff_exptl_absorpt_empirical_full_min 0.760

loop_
_space_group_symop_operation_xyz
'x, y, z'
'-x, -y, -z'

loop_
_atom_site_label
_atom_site_type_symbol
_atom_site_fract_x
_atom_site_fract_y
_atom_site_fract_z
_atom_site_U_iso_or_equiv
_atom_site_adp_type
_atom_site_occupancy
_atom_site_site_symmetry_order
_atom_site_calc_flag
_atom_site_refinement_flags_posn
_atom_site_refinement_flags_adp
_atom_site_refinement_flags_occupancy
_atom_site_disorder_assembly
_atom_site_disorder_group
Rb1 Rb 0.59218(4) 0.37111(4) 0.25864(2) 0.02314(12) Uani 1 1 d . . . . .
P2 P 0.23376(12) 0.28303(9) 0.14661(6) 0.0229(2) Uani 1 1 d . . . . .
P1 P 0.24784(11) 0.28617(9) 0.32615(6) 0.0218(2) Uani 1 1 d . . . . .
O3 O 0.7490(4) 0.2835(3) 0.41340(19) 0.0338(7) Uani 1 1 d . . . . .
O2 O 0.8176(3) 0.2172(3) 0.2626(2) 0.0335(7) Uani 1 1 d . . . . .
O5 O 0.7519(4) 0.6610(3) 0.2788(2) 0.0380(8) Uani 1 1 d . . . . .
O4 O 0.6518(4) 0.5259(3) 0.41268(19) 0.0348(7) Uani 1 1 d . . . . .
O1 O 0.6714(4) 0.2723(3) 0.1103(2) 0.0375(8) Uani 1 1 d . . . . .
O6 O 0.6754(5) 0.5473(3) 0.1210(2) 0.0479(9) Uani 1 1 d . . . . .
C2 C 0.2674(4) 0.1370(4) 0.2810(2) 0.0205(8) Uani 1 1 d . . . . .
C3 C 0.2611(4) 0.1363(4) 0.1937(2) 0.0226(8) Uani 1 1 d . . . . .
C4 C 0.2073(5) 0.5107(4) 0.2381(3) 0.0259(9) Uani 1 1 d . . . . .
C12 C 0.2579(5) 0.0243(4) 0.1298(3) 0.0263(9) Uani 1 1 d . . . . .
C8 C 0.2874(5) 0.0318(4) 0.3443(3) 0.0257(9) Uani 1 1 d . . . . .
C1 C 0.2273(4) 0.3734(4) 0.2355(2) 0.0225(8) Uani 1 1 d . . . . .
C14 C 0.3711(5) -0.0611(4) 0.1545(3) 0.0331(10) Uani 1 1 d . . . . .
H14A H 0.470216 -0.006971 0.164281 0.050 Uiso 1 1 calc R U . . .
H14B H 0.365016 -0.125241 0.109852 0.050 Uiso 1 1 calc R U . . .
H14C H 0.350059 -0.105272 0.205185 0.050 Uiso 1 1 calc R U . . .
C5 C 0.0820(5) 0.5238(4) 0.2867(3) 0.0313(10) Uani 1 1 d . . . . .
H5A H -0.007724 0.462449 0.263212 0.047 Uiso 1 1 calc R U . . .
H5B H 0.064356 0.611956 0.283108 0.047 Uiso 1 1 calc R U . . .
H5C H 0.109626 0.505176 0.344849 0.047 Uiso 1 1 calc R U . . .
C18 C 0.8456(5) 0.1426(4) 0.3322(3) 0.0373(11) Uani 1 1 d . . . . .
H18A H 0.932693 0.104632 0.328130 0.045 Uiso 1 1 calc R U . . .
H18B H 0.760217 0.071263 0.334451 0.045 Uiso 1 1 calc R U . . .
C9 C 0.2619(5) 0.0702(4) 0.4315(3) 0.0342(10) Uani 1 1 d . . . . .
H9A H 0.330001 0.151238 0.450950 0.051 Uiso 1 1 calc R U . . .
H9B H 0.279043 0.001986 0.469638 0.051 Uiso 1 1 calc R U . . .
H9C H 0.160428 0.081889 0.429306 0.051 Uiso 1 1 calc R U . . .
C7 C 0.1727(6) 0.5591(4) 0.1509(3) 0.0354(10) Uani 1 1 d . . . . .
H7A H 0.252315 0.551854 0.119473 0.053 Uiso 1 1 calc R U . . .
H7B H 0.163711 0.649667 0.154524 0.053 Uiso 1 1 calc R U . . .
H7C H 0.080075 0.506779 0.122770 0.053 Uiso 1 1 calc R U . . .
C10 C 0.1771(5) -0.0963(4) 0.3214(3) 0.0310(10) Uani 1 1 d . . . . .
H10A H 0.076673 -0.081013 0.316074 0.046 Uiso 1 1 calc R U . . .
H10B H 0.191065 -0.157936 0.364788 0.046 Uiso 1 1 calc R U . . .
H10C H 0.193368 -0.131688 0.268653 0.046 Uiso 1 1 calc R U . . .
C6 C 0.3513(5) 0.5981(4) 0.2799(3) 0.0335(10) Uani 1 1 d . . . . .
H6A H 0.382252 0.564393 0.333810 0.050 Uiso 1 1 calc R U . . .
H6B H 0.335428 0.685942 0.287640 0.050 Uiso 1 1 calc R U . . .
H6C H 0.427881 0.599426 0.244850 0.050 Uiso 1 1 calc R U . . .
C17 C 0.8330(5) 0.1557(5) 0.1871(3) 0.0401(12) Uani 1 1 d . . . . .
H17A H 0.757454 0.075237 0.175495 0.048 Uiso 1 1 calc R U . . .
H17B H 0.931231 0.133205 0.191734 0.048 Uiso 1 1 calc R U . . .
C23 C 0.7426(6) 0.7231(4) 0.3554(3) 0.0401(11) Uani 1 1 d . . . . .
H23A H 0.644358 0.744771 0.353405 0.048 Uiso 1 1 calc R U . . .
H23B H 0.817572 0.804308 0.364724 0.048 Uiso 1 1 calc R U . . .
C13 C 0.2948(6) 0.0776(4) 0.0458(3) 0.0366(11) Uani 1 1 d . . . . .
H13A H 0.223677 0.129613 0.023624 0.055 Uiso 1 1 calc R U . . .
H13B H 0.290088 0.005379 0.006737 0.055 Uiso 1 1 calc R U . . .
H13C H 0.394118 0.131379 0.053706 0.055 Uiso 1 1 calc R U . . .
C15 C 0.1013(5) -0.0587(4) 0.1117(3) 0.0341(10) Uani 1 1 d . . . . .
H15A H 0.070904 -0.092574 0.163519 0.051 Uiso 1 1 calc R U . . .
H15B H 0.100139 -0.130769 0.073347 0.051 Uiso 1 1 calc R U . . .
H15C H 0.033279 -0.005612 0.086877 0.051 Uiso 1 1 calc R U . . .
C19 C 0.8728(5) 0.2277(5) 0.4084(3) 0.0377(11) Uani 1 1 d . . . . .
H19A H 0.891358 0.176475 0.457844 0.045 Uiso 1 1 calc R U . . .
H19B H 0.960818 0.296707 0.407115 0.045 Uiso 1 1 calc R U . . .
C21 C 0.6517(6) 0.4394(5) 0.4804(3) 0.0411(12) Uani 1 1 d . . . . .
H21A H 0.555618 0.378377 0.474049 0.049 Uiso 1 1 calc R U . . .
H21B H 0.662598 0.490278 0.532875 0.049 Uiso 1 1 calc R U . . .
C24 C 0.7278(6) 0.7351(5) 0.2093(3) 0.0441(12) Uani 1 1 d . . . . .
H24A H 0.788937 0.823216 0.219605 0.053 Uiso 1 1 calc R U . . .
H24B H 0.623273 0.742386 0.198730 0.053 Uiso 1 1 calc R U . . .
C20 C 0.7709(6) 0.3643(5) 0.4857(3) 0.0431(12) Uani 1 1 d . . . . .
H20A H 0.867800 0.424060 0.490801 0.052 Uiso 1 1 calc R U . . .
H20B H 0.769462 0.311126 0.535286 0.052 Uiso 1 1 calc R U . . .
C16 C 0.8150(6) 0.2470(5) 0.1187(3) 0.0430(12) Uani 1 1 d . . . . .
H16A H 0.888425 0.328689 0.131371 0.052 Uiso 1 1 calc R U . . .
H16B H 0.831097 0.208468 0.066191 0.052 Uiso 1 1 calc R U . . .
C11 C 0.4473(5) 0.0108(5) 0.3566(3) 0.0363(11) Uani 1 1 d . . . . .
H11A H 0.473603 -0.010545 0.303032 0.054 Uiso 1 1 calc R U . . .
H11B H 0.455663 -0.060314 0.393890 0.054 Uiso 1 1 calc R U . . .
H11C H 0.513937 0.089935 0.380763 0.054 Uiso 1 1 calc R U . . .
C22 C 0.7675(6) 0.6352(5) 0.4237(3) 0.0410(11) Uani 1 1 d . . . . .
H22A H 0.862705 0.608586 0.423339 0.049 Uiso 1 1 calc R U . . .
H22B H 0.770443 0.679989 0.477570 0.049 Uiso 1 1 calc R U . . .
C25 C 0.7662(6) 0.6734(5) 0.1370(4) 0.0490(13) Uani 1 1 d . . . . .
H25A H 0.751709 0.726577 0.088072 0.059 Uiso 1 1 calc R U . . .
H25B H 0.870928 0.666773 0.147448 0.059 Uiso 1 1 calc R U . . .
C26 C 0.7129(7) 0.4883(5) 0.0510(3) 0.0508(14) Uani 1 1 d . . . . .
H26A H 0.820273 0.492397 0.058192 0.061 Uiso 1 1 calc R U . . .
H26B H 0.685222 0.534454 0.000639 0.061 Uiso 1 1 calc R U . . .
C27 C 0.6333(8) 0.3517(6) 0.0423(3) 0.0576(16) Uani 1 1 d . . . . .
H27A H 0.526396 0.349843 0.036097 0.069 Uiso 1 1 calc R U . . .
H27B H 0.653068 0.313035 -0.009266 0.069 Uiso 1 1 calc R U . . .

loop_
_atom_site_aniso_label
_atom_site_aniso_U_11
_atom_site_aniso_U_22
_atom_site_aniso_U_33
_atom_site_aniso_U_23
_atom_site_aniso_U_13
_atom_site_aniso_U_12
Rb1 0.0254(2) 0.0246(2) 0.0209(2) 0.00060(14) 0.00514(15) 0.00737(15)
P2 0.0289(5) 0.0185(5) 0.0216(5) 0.0015(4) 0.0034(4) 0.0057(4)
P1 0.0274(5) 0.0177(5) 0.0218(5) 0.0010(4) 0.0071(4) 0.0060(4)
O3 0.0403(18) 0.0321(16) 0.0302(17) 0.0022(13) 0.0059(14) 0.0094(14)
O2 0.0366(17) 0.0301(16) 0.0377(18) 0.0011(13) 0.0091(14) 0.0135(13)
O5 0.0444(19) 0.0262(16) 0.046(2) 0.0065(14) 0.0111(15) 0.0099(14)
O4 0.0466(19) 0.0310(16) 0.0275(16) -0.0027(13) 0.0014(14) 0.0126(14)
O1 0.050(2) 0.0341(17) 0.0312(17) 0.0012(14) 0.0131(15) 0.0094(15)
O6 0.077(3) 0.043(2) 0.0299(18) 0.0065(15) 0.0189(17) 0.0193(19)
C2 0.0192(19) 0.0171(18) 0.025(2) 0.0012(15) 0.0047(15) 0.0019(15)
C3 0.024(2) 0.0189(19) 0.024(2) 0.0014(16) 0.0048(16) 0.0025(15)
C4 0.031(2) 0.021(2) 0.027(2) 0.0016(16) 0.0064(17) 0.0079(17)
C12 0.032(2) 0.0187(19) 0.028(2) -0.0031(16) 0.0061(18) 0.0041(17)
C8 0.028(2) 0.021(2) 0.029(2) 0.0060(17) 0.0043(17) 0.0067(17)
C1 0.0168(19) 0.030(2) 0.022(2) -0.0032(16) 0.0048(15) 0.0065(16)
C14 0.037(3) 0.028(2) 0.038(3) -0.0024(19) 0.012(2) 0.0108(19)
C5 0.036(2) 0.024(2) 0.036(2) -0.0010(18) 0.0088(19) 0.0091(18)
C18 0.032(2) 0.030(2) 0.054(3) 0.010(2) 0.013(2) 0.0122(19)
C9 0.046(3) 0.031(2) 0.027(2) 0.0083(18) 0.006(2) 0.011(2)
C7 0.049(3) 0.027(2) 0.033(2) 0.0042(19) 0.008(2) 0.012(2)
C10 0.034(2) 0.022(2) 0.036(2) 0.0074(18) 0.0054(19) 0.0024(18)
C6 0.036(2) 0.021(2) 0.042(3) -0.0006(19) 0.002(2) 0.0067(18)
C17 0.034(3) 0.030(2) 0.058(3) -0.014(2) 0.015(2) 0.006(2)
C23 0.043(3) 0.025(2) 0.051(3) -0.012(2) 0.010(2) 0.001(2)
C13 0.053(3) 0.025(2) 0.031(2) -0.0066(18) 0.014(2) 0.002(2)
C15 0.042(3) 0.025(2) 0.032(2) -0.0055(18) 0.001(2) 0.0019(19)
C19 0.029(2) 0.044(3) 0.042(3) 0.016(2) 0.005(2) 0.010(2)
C21 0.055(3) 0.049(3) 0.022(2) 0.003(2) 0.010(2) 0.014(2)
C24 0.047(3) 0.030(2) 0.055(3) 0.013(2) 0.010(2) 0.004(2)
C20 0.058(3) 0.045(3) 0.027(2) 0.004(2) 0.004(2) 0.014(2)
C16 0.048(3) 0.043(3) 0.035(3) -0.011(2) 0.020(2) -0.006(2)
C11 0.038(3) 0.035(2) 0.037(3) 0.006(2) 0.000(2) 0.013(2)
C22 0.040(3) 0.045(3) 0.037(3) -0.009(2) 0.000(2) 0.009(2)
C25 0.053(3) 0.040(3) 0.056(3) 0.023(3) 0.018(3) 0.005(2)
C26 0.071(4) 0.052(3) 0.033(3) 0.008(2) 0.016(3) 0.015(3)
C27 0.086(5) 0.052(3) 0.025(3) 0.004(2) 0.005(3) -0.007(3)

loop_
_atom_type_symbol
_atom_type_description
_atom_type_scat_dispersion_real
_atom_type_scat_dispersion_imag
_atom_type_scat_source
C C 0.0181 0.0091 'International Tables Vol C Tables 4.2.6.8 and 6.1.1.4'
H H 0.0000 0.0000 'International Tables Vol C Tables 4.2.6.8 and 6.1.1.4'
O O 0.0492 0.0322 'International Tables Vol C Tables 4.2.6.8 and 6.1.1.4'
P P 0.2955 0.4335 'International Tables Vol C Tables 4.2.6.8 and 6.1.1.4'
Rb Rb -0.4688 1.6079 'International Tables Vol C Tables 4.2.6.8 and 6.1.1.4'

loop_
_exptl_crystal_face_index_h
_exptl_crystal_face_index_k
_exptl_crystal_face_index_l
_exptl_crystal_face_perp_dist
-2 1 -9 0.1327
4 -5 -6 0.0966
4 -4 4 0.1166
-1 2 10 0.0975
-5 5 -2 0.1227
-4 5 7 0.1225
6 -2 -1 0.0628
3 -2 -9 0.1171
-6 1 -1 0.0747
1 6 -2 0.1027
1 4 7 0.1045
-1 -4 8 0.1141
-1 -6 -3 0.1135
1 1 -10 0.1307

loop_
_geom_angle_atom_site_label_1
_geom_angle_atom_site_label_2
_geom_angle_atom_site_label_3
_geom_angle
_geom_angle_site_symmetry_1
_geom_angle_site_symmetry_3
_geom_angle_publ_flag
P2 Rb1 C2 44.79(6) . . ?
P2 Rb1 C3 29.05(6) . . ?
P2 Rb1 C27 73.44(11) . . ?
P1 Rb1 P2 48.92(2) . . ?
P1 Rb1 C2 29.15(6) . . ?
P1 Rb1 C3 44.75(7) . . ?
P1 Rb1 C27 122.15(11) . . ?
O3 Rb1 P2 134.83(6) . . ?
O3 Rb1 P1 92.67(6) . . ?
O3 Rb1 O5 96.85(9) . . ?
O3 Rb1 O6 136.33(10) . . ?
O3 Rb1 C2 90.04(9) . . ?
O3 Rb1 C3 108.45(9) . . ?
O3 Rb1 C1 121.68(9) . . ?
O3 Rb1 C27 133.62(13) . . ?
O2 Rb1 P2 124.73(7) . . ?
O2 Rb1 P1 127.78(6) . . ?
O2 Rb1 O3 55.67(9) . . ?
O2 Rb1 O5 107.40(9) . . ?
O2 Rb1 O4 107.66(9) . . ?
O2 Rb1 O6 99.22(10) . . ?
O2 Rb1 C2 103.40(9) . . ?
O2 Rb1 C3 102.29(9) . . ?
O2 Rb1 C1 147.06(9) . . ?
O2 Rb1 C27 78.15(13) . . ?
O5 Rb1 P2 120.20(6) . . ?
O5 Rb1 P1 117.66(6) . . ?
O5 Rb1 C2 146.67(9) . . ?
O5 Rb1 C3 148.55(9) . . ?
O5 Rb1 C1 105.50(9) . . ?
O5 Rb1 C27 92.74(11) . . ?
O4 Rb1 P2 121.58(7) . . ?
O4 Rb1 P1 80.14(7) . . ?
O4 Rb1 O3 58.58(8) . . ?
O4 Rb1 O5 55.10(9) . . ?
O4 Rb1 O6 108.21(9) . . ?
O4 Rb1 C2 103.44(9) . . ?
O4 Rb1 C3 124.32(9) . . ?
O4 Rb1 C1 92.45(9) . . ?
O4 Rb1 C27 147.80(11) . . ?
O1 Rb1 P2 82.53(7) . . ?
O1 Rb1 P1 125.92(7) . . ?
O1 Rb1 O3 113.07(9) . . ?
O1 Rb1 O2 57.54(9) . . ?
O1 Rb1 O5 105.91(9) . . ?
O1 Rb1 O4 153.91(10) . . ?
O1 Rb1 O6 58.85(9) . . ?
O1 Rb1 C2 101.12(9) . . ?
O1 Rb1 C3 81.45(9) . . ?
O1 Rb1 C1 111.20(10) . . ?
O1 Rb1 C27 22.19(12) . . ?
O6 Rb1 P2 88.52(8) . . ?
O6 Rb1 P1 128.04(8) . . ?
O6 Rb1 O5 53.53(9) . . ?
O6 Rb1 C2 132.88(10) . . ?
O6 Rb1 C3 111.90(10) . . ?
O6 Rb1 C1 98.82(10) . . ?
O6 Rb1 C27 40.36(11) . . ?
C2 Rb1 C27 105.88(12) . . ?
C3 Rb1 C2 22.83(9) . . ?
C3 Rb1 C27 83.30(12) . . ?
C1 Rb1 P2 29.13(7) . . ?
C1 Rb1 P1 29.43(7) . . ?
C1 Rb1 C2 45.32(9) . . ?
C1 Rb1 C3 45.13(9) . . ?
C1 Rb1 C27 98.73(13) . . ?
C3 P2 Rb1 77.18(13) . . ?
C1 P2 Rb1 71.16(13) . . ?
C1 P2 C3 98.93(19) . . ?
C2 P1 Rb1 77.66(12) . . ?
C1 P1 Rb1 71.52(13) . . ?
C1 P1 C2 98.91(18) . . ?
C19 O3 Rb1 118.9(3) . . ?
C19 O3 C20 111.2(4) . . ?
C20 O3 Rb1 117.4(3) . . ?
C18 O2 Rb1 119.1(3) . . ?
C18 O2 C17 112.6(4) . . ?
C17 O2 Rb1 118.2(3) . . ?
C23 O5 Rb1 114.4(3) . . ?
C24 O5 Rb1 115.4(3) . . ?
C24 O5 C23 114.1(4) . . ?
C21 O4 Rb1 108.1(3) . . ?
C22 O4 Rb1 119.6(3) . . ?
C22 O4 C21 114.5(4) . . ?
C16 O1 Rb1 115.1(3) . . ?
C16 O1 C27 115.6(4) . . ?
C27 O1 Rb1 109.0(3) . . ?
C25 O6 Rb1 122.3(3) . . ?
C26 O6 Rb1 116.3(3) . . ?
C26 O6 C25 109.4(4) . . ?
P1 C2 Rb1 73.19(12) . . ?
C3 C2 Rb1 78.5(2) . . ?
C3 C2 P1 114.4(3) . . ?
C3 C2 C8 131.6(3) . . ?
C8 C2 Rb1 116.2(2) . . ?
C8 C2 P1 114.0(3) . . ?
P2 C3 Rb1 73.77(13) . . ?
C2 C3 Rb1 78.7(2) . . ?
C2 C3 P2 115.2(3) . . ?
C2 C3 C12 131.0(3) . . ?
C12 C3 Rb1 120.9(2) . . ?
C12 C3 P2 113.5(3) . . ?
C1 C4 C5 110.8(3) . . ?
C1 C4 C7 111.4(3) . . ?
C1 C4 C6 109.2(3) . . ?
C5 C4 C6 109.4(4) . . ?
C7 C4 C5 108.8(4) . . ?
C7 C4 C6 107.2(4) . . ?
C14 C12 C3 115.0(3) . . ?
C14 C12 C13 103.9(4) . . ?
C13 C12 C3 111.3(3) . . ?
C15 C12 C3 109.5(3) . . ?
C15 C12 C14 110.6(3) . . ?
C15 C12 C13 106.1(4) . . ?
C9 C8 C2 112.6(3) . . ?
C9 C8 C11 104.4(4) . . ?
C10 C8 C2 112.8(3) . . ?
C10 C8 C9 104.6(4) . . ?
C10 C8 C11 111.1(4) . . ?
C11 C8 C2 110.9(3) . . ?
P2 C1 Rb1 79.71(13) . . ?
P2 C1 P1 112.6(2) . . ?
P1 C1 Rb1 79.05(13) . . ?
C4 C1 Rb1 109.2(2) . . ?
C4 C1 P2 125.8(3) . . ?
C4 C1 P1 121.6(3) . . ?
C12 C14 H14A 109.5 . . ?
C12 C14 H14B 109.5 . . ?
C12 C14 H14C 109.5 . . ?
H14A C14 H14B 109.5 . . ?
H14A C14 H14C 109.5 . . ?
H14B C14 H14C 109.5 . . ?
C4 C5 H5A 109.5 . . ?
C4 C5 H5B 109.5 . . ?
C4 C5 H5C 109.5 . . ?
H5A C5 H5B 109.5 . . ?
H5A C5 H5C 109.5 . . ?
H5B C5 H5C 109.5 . . ?
O2 C18 H18A 109.9 . . ?
O2 C18 H18B 109.9 . . ?
O2 C18 C19 108.8(4) . . ?
H18A C18 H18B 108.3 . . ?
C19 C18 H18A 109.9 . . ?
C19 C18 H18B 109.9 . . ?
C8 C9 H9A 109.5 . . ?
C8 C9 H9B 109.5 . . ?
C8 C9 H9C 109.5 . . ?
H9A C9 H9B 109.5 . . ?
H9A C9 H9C 109.5 . . ?
H9B C9 H9C 109.5 . . ?
C4 C7 H7A 109.5 . . ?
C4 C7 H7B 109.5 . . ?
C4 C7 H7C 109.5 . . ?
H7A C7 H7B 109.5 . . ?
H7A C7 H7C 109.5 . . ?
H7B C7 H7C 109.5 . . ?
C8 C10 H10A 109.5 . . ?
C8 C10 H10B 109.5 . . ?
C8 C10 H10C 109.5 . . ?
H10A C10 H10B 109.5 . . ?
H10A C10 H10C 109.5 . . ?
H10B C10 H10C 109.5 . . ?
Rb1 C6 H6A 69.6 . . ?
Rb1 C6 H6B 151.4 . . ?
Rb1 C6 H6C 49.2 . . ?
C4 C6 Rb1 97.1(2) . . ?
C4 C6 H6A 109.5 . . ?
C4 C6 H6B 109.5 . . ?
C4 C6 H6C 109.5 . . ?
H6A C6 H6B 109.5 . . ?
H6A C6 H6C 109.5 . . ?
H6B C6 H6C 109.5 . . ?
O2 C17 H17A 110.0 . . ?
O2 C17 H17B 110.0 . . ?
O2 C17 C16 108.4(4) . . ?
H17A C17 H17B 108.4 . . ?
C16 C17 H17A 110.0 . . ?
C16 C17 H17B 110.0 . . ?
O5 C23 H23A 109.8 . . ?
O5 C23 H23B 109.8 . . ?
O5 C23 C22 109.2(4) . . ?
H23A C23 H23B 108.3 . . ?
C22 C23 H23A 109.8 . . ?
C22 C23 H23B 109.8 . . ?
C12 C13 H13A 109.5 . . ?
C12 C13 H13B 109.5 . . ?
C12 C13 H13C 109.5 . . ?
H13A C13 H13B 109.5 . . ?
H13A C13 H13C 109.5 . . ?
H13B C13 H13C 109.5 . . ?
C12 C15 H15A 109.5 . . ?
C12 C15 H15B 109.5 . . ?
C12 C15 H15C 109.5 . . ?
H15A C15 H15B 109.5 . . ?
H15A C15 H15C 109.5 . . ?
H15B C15 H15C 109.5 . . ?
O3 C19 C18 109.8(4) . . ?
O3 C19 H19A 109.7 . . ?
O3 C19 H19B 109.7 . . ?
C18 C19 H19A 109.7 . . ?
C18 C19 H19B 109.7 . . ?
H19A C19 H19B 108.2 . . ?
Rb1 C21 H21A 79.8 . . ?
Rb1 C21 H21B 158.1 . . ?
O4 C21 Rb1 49.71(19) . . ?
O4 C21 H21A 108.9 . . ?
O4 C21 H21B 108.9 . . ?
O4 C21 C20 113.5(4) . . ?
H21A C21 H21B 107.7 . . ?
C20 C21 Rb1 87.1(3) . . ?
C20 C21 H21A 108.9 . . ?
C20 C21 H21B 108.9 . . ?
O5 C24 H24A 109.8 . . ?
O5 C24 H24B 109.8 . . ?
O5 C24 C25 109.4(4) . . ?
H24A C24 H24B 108.2 . . ?
C25 C24 H24A 109.8 . . ?
C25 C24 H24B 109.8 . . ?
O3 C20 C21 109.1(4) . . ?
O3 C20 H20A 109.9 . . ?
O3 C20 H20B 109.9 . . ?
C21 C20 H20A 109.9 . . ?
C21 C20 H20B 109.9 . . ?
H20A C20 H20B 108.3 . . ?
Rb1 C16 H16A 87.5 . . ?
Rb1 C16 H16B 154.5 . . ?
O1 C16 Rb1 44.7(2) . . ?
O1 C16 C17 109.0(4) . . ?
O1 C16 H16A 109.9 . . ?
O1 C16 H16B 109.9 . . ?
C17 C16 Rb1 81.9(3) . . ?
C17 C16 H16A 109.9 . . ?
C17 C16 H16B 109.9 . . ?
H16A C16 H16B 108.3 . . ?
C8 C11 H11A 109.5 . . ?
C8 C11 H11B 109.5 . . ?
C8 C11 H11C 109.5 . . ?
H11A C11 H11B 109.5 . . ?
H11A C11 H11C 109.5 . . ?
H11B C11 H11C 109.5 . . ?
O4 C22 C23 108.5(4) . . ?
O4 C22 H22A 110.0 . . ?
O4 C22 H22B 110.0 . . ?
C23 C22 H22A 110.0 . . ?
C23 C22 H22B 110.0 . . ?
H22A C22 H22B 108.4 . . ?
O6 C25 C24 109.7(4) . . ?
O6 C25 H25A 109.7 . . ?
O6 C25 H25B 109.7 . . ?
C24 C25 H25A 109.7 . . ?
C24 C25 H25B 109.7 . . ?
H25A C25 H25B 108.2 . . ?
O6 C26 H26A 109.9 . . ?
O6 C26 H26B 109.9 . . ?
O6 C26 C27 108.8(5) . . ?
H26A C26 H26B 108.3 . . ?
C27 C26 H26A 109.9 . . ?
C27 C26 H26B 109.9 . . ?
Rb1 C27 H27A 80.7 . . ?
Rb1 C27 H27B 157.0 . . ?
O1 C27 Rb1 48.8(2) . . ?
O1 C27 C26 115.0(5) . . ?
O1 C27 H27A 108.5 . . ?
O1 C27 H27B 108.5 . . ?
C26 C27 Rb1 88.1(3) . . ?
C26 C27 H27A 108.5 . . ?
C26 C27 H27B 108.5 . . ?
H27A C27 H27B 107.5 . . ?

loop_
_geom_bond_atom_site_label_1
_geom_bond_atom_site_label_2
_geom_bond_distance
_geom_bond_site_symmetry_2
_geom_bond_publ_flag
Rb1 P2 3.5307(11) . ?
Rb1 P1 3.5158(11) . ?
Rb1 O3 2.988(3) . ?
Rb1 O2 2.910(3) . ?
Rb1 O5 3.122(3) . ?
Rb1 O4 2.912(3) . ?
Rb1 O1 2.883(3) . ?
Rb1 O6 3.023(3) . ?
Rb1 C2 3.588(4) . ?
Rb1 C3 3.586(4) . ?
Rb1 C1 3.396(4) . ?
Rb1 C27 3.621(5) . ?
P2 C3 1.786(4) . ?
P2 C1 1.747(4) . ?
P1 C2 1.789(4) . ?
P1 C1 1.760(4) . ?
O3 C19 1.416(6) . ?
O3 C20 1.418(6) . ?
O2 C18 1.413(6) . ?
O2 C17 1.428(6) . ?
O5 C23 1.430(6) . ?
O5 C24 1.402(6) . ?
O4 C21 1.442(6) . ?
O4 C22 1.409(6) . ?
O1 C16 1.414(6) . ?
O1 C27 1.446(6) . ?
O6 C25 1.431(6) . ?
O6 C26 1.419(6) . ?
C2 C3 1.419(6) . ?
C2 C8 1.546(5) . ?
C3 C12 1.564(5) . ?
C4 C1 1.501(6) . ?
C4 C5 1.539(6) . ?
C4 C7 1.530(6) . ?
C4 C6 1.539(6) . ?
C12 C14 1.540(6) . ?
C12 C13 1.548(6) . ?
C12 C15 1.540(6) . ?
C8 C9 1.544(6) . ?
C8 C10 1.537(6) . ?
C8 C11 1.546(6) . ?
C14 H14A 0.9800 . ?
C14 H14B 0.9800 . ?
C14 H14C 0.9800 . ?
C5 H5A 0.9800 . ?
C5 H5B 0.9800 . ?
C5 H5C 0.9800 . ?
C18 H18A 0.9900 . ?
C18 H18B 0.9900 . ?
C18 C19 1.490(7) . ?
C9 H9A 0.9800 . ?
C9 H9B 0.9800 . ?
C9 H9C 0.9800 . ?
C7 H7A 0.9800 . ?
C7 H7B 0.9800 . ?
C7 H7C 0.9800 . ?
C10 H10A 0.9800 . ?
C10 H10B 0.9800 . ?
C10 H10C 0.9800 . ?
C6 H6A 0.9800 . ?
C6 H6B 0.9800 . ?
C6 H6C 0.9800 . ?
C17 H17A 0.9900 . ?
C17 H17B 0.9900 . ?
C17 C16 1.498(8) . ?
C23 H23A 0.9900 . ?
C23 H23B 0.9900 . ?
C23 C22 1.482(7) . ?
C13 H13A 0.9800 . ?
C13 H13B 0.9800 . ?
C13 H13C 0.9800 . ?
C15 H15A 0.9800 . ?
C15 H15B 0.9800 . ?
C15 H15C 0.9800 . ?
C19 H19A 0.9900 . ?
C19 H19B 0.9900 . ?
C21 H21A 0.9900 . ?
C21 H21B 0.9900 . ?
C21 C20 1.489(7) . ?
C24 H24A 0.9900 . ?
C24 H24B 0.9900 . ?
C24 C25 1.468(8) . ?
C20 H20A 0.9900 . ?
C20 H20B 0.9900 . ?
C16 H16A 0.9900 . ?
C16 H16B 0.9900 . ?
C11 H11A 0.9800 . ?
C11 H11B 0.9800 . ?
C11 H11C 0.9800 . ?
C22 H22A 0.9900 . ?
C22 H22B 0.9900 . ?
C25 H25A 0.9900 . ?
C25 H25B 0.9900 . ?
C26 H26A 0.9900 . ?
C26 H26B 0.9900 . ?
C26 C27 1.482(8) . ?
C27 H27A 0.9900 . ?
C27 H27B 0.9900 . ?

loop_
_geom_torsion_atom_site_label_1
_geom_torsion_atom_site_label_2
_geom_torsion_atom_site_label_3
_geom_torsion_atom_site_label_4
_geom_torsion
_geom_torsion_site_symmetry_1
_geom_torsion_site_symmetry_2
_geom_torsion_site_symmetry_3
_geom_torsion_site_symmetry_4
_geom_torsion_publ_flag
Rb1 P2 C3 C2 68.7(3) . . . . ?
Rb1 P2 C3 C12 -117.2(3) . . . . ?
Rb1 P2 C1 P1 -73.46(18) . . . . ?
Rb1 P2 C1 C4 106.3(3) . . . . ?
Rb1 P1 C2 C3 -68.6(3) . . . . ?
Rb1 P1 C2 C8 111.7(3) . . . . ?
Rb1 P1 C1 P2 73.88(18) . . . . ?
Rb1 P1 C1 C4 -105.9(3) . . . . ?
Rb1 O3 C19 C18 -39.4(4) . . . . ?
Rb1 O3 C20 C21 27.8(5) . . . . ?
Rb1 O2 C18 C19 -52.4(4) . . . . ?
Rb1 O2 C17 C16 40.0(4) . . . . ?
Rb1 O5 C23 C22 43.1(5) . . . . ?
Rb1 O5 C24 C25 -54.7(5) . . . . ?
Rb1 O4 C21 C20 63.8(5) . . . . ?
Rb1 O4 C22 C23 56.7(4) . . . . ?
Rb1 O1 C16 C17 56.0(4) . . . . ?
Rb1 O1 C27 C26 62.9(6) . . . . ?
Rb1 O6 C25 C24 -39.0(6) . . . . ?
Rb1 O6 C26 C27 28.5(6) . . . . ?
Rb1 C2 C3 P2 -65.9(2) . . . . ?
Rb1 C2 C3 C12 121.3(4) . . . . ?
Rb1 C2 C8 C9 91.3(4) . . . . ?
Rb1 C2 C8 C10 -150.6(3) . . . . ?
Rb1 C2 C8 C11 -25.3(4) . . . . ?
Rb1 C3 C12 C14 56.4(4) . . . . ?
Rb1 C3 C12 C13 -61.5(4) . . . . ?
Rb1 C3 C12 C15 -178.4(3) . . . . ?
Rb1 C21 C20 O3 -19.9(4) . . . . ?
P2 C3 C12 C14 141.0(3) . . . . ?
P2 C3 C12 C13 23.1(4) . . . . ?
P2 C3 C12 C15 -93.8(4) . . . . ?
P1 C2 C3 Rb1 65.4(2) . . . . ?
P1 C2 C3 P2 -0.5(4) . . . . ?
P1 C2 C3 C12 -173.3(3) . . . . ?
P1 C2 C8 C9 9.0(4) . . . . ?
P1 C2 C8 C10 127.1(3) . . . . ?
P1 C2 C8 C11 -107.6(4) . . . . ?
O2 C18 C19 O3 58.6(5) . . . . ?
O2 C17 C16 Rb1 -26.7(3) . . . . ?
O2 C17 C16 O1 -62.8(5) . . . . ?
O5 C23 C22 O4 -64.8(5) . . . . ?
O5 C24 C25 O6 60.8(6) . . . . ?
O4 C21 C20 O3 -63.2(6) . . . . ?
O6 C26 C27 Rb1 -20.9(4) . . . . ?
O6 C26 C27 O1 -63.0(7) . . . . ?
C2 P1 C1 Rb1 -73.71(14) . . . . ?
C2 P1 C1 P2 0.2(2) . . . . ?
C2 P1 C1 C4 -179.6(3) . . . . ?
C2 C3 C12 C14 -46.1(6) . . . . ?
C2 C3 C12 C13 -164.0(4) . . . . ?
C2 C3 C12 C15 79.1(5) . . . . ?
C3 P2 C1 Rb1 73.09(14) . . . . ?
C3 P2 C1 P1 -0.4(2) . . . . ?
C3 P2 C1 C4 179.4(3) . . . . ?
C3 C2 C8 C9 -170.6(4) . . . . ?
C3 C2 C8 C10 -52.6(6) . . . . ?
C3 C2 C8 C11 72.7(5) . . . . ?
C8 C2 C3 Rb1 -114.9(4) . . . . ?
C8 C2 C3 P2 179.2(3) . . . . ?
C8 C2 C3 C12 6.4(7) . . . . ?
C1 P2 C3 Rb1 -68.22(14) . . . . ?
C1 P2 C3 C2 0.5(3) . . . . ?
C1 P2 C3 C12 174.6(3) . . . . ?
C1 P1 C2 Rb1 68.73(13) . . . . ?
C1 P1 C2 C3 0.2(3) . . . . ?
C1 P1 C2 C8 -179.6(3) . . . . ?
C1 C4 C6 Rb1 17.5(3) . . . . ?
C5 C4 C1 Rb1 -140.3(3) . . . . ?
C5 C4 C1 P2 128.7(4) . . . . ?
C5 C4 C1 P1 -51.6(5) . . . . ?
C5 C4 C6 Rb1 138.8(3) . . . . ?
C18 O2 C17 C16 -174.8(4) . . . . ?
C7 C4 C1 Rb1 98.4(3) . . . . ?
C7 C4 C1 P2 7.4(5) . . . . ?
C7 C4 C1 P1 -172.9(3) . . . . ?
C7 C4 C6 Rb1 -103.3(3) . . . . ?
C6 C4 C1 Rb1 -19.8(4) . . . . ?
C6 C4 C1 P2 -110.9(4) . . . . ?
C6 C4 C1 P1 68.9(4) . . . . ?
C17 O2 C18 C19 162.7(4) . . . . ?
C23 O5 C24 C25 169.7(4) . . . . ?
C19 O3 C20 C21 169.4(4) . . . . ?
C21 O4 C22 C23 -172.6(4) . . . . ?
C24 O5 C23 C22 179.1(4) . . . . ?
C20 O3 C19 C18 179.5(4) . . . . ?
C16 O1 C27 Rb1 -131.4(4) . . . . ?
C16 O1 C27 C26 -68.4(6) . . . . ?
C22 O4 C21 Rb1 -136.1(4) . . . . ?
C22 O4 C21 C20 -72.3(5) . . . . ?
C25 O6 C26 C27 172.2(5) . . . . ?
C26 O6 C25 C24 179.9(5) . . . . ?
C27 O1 C16 Rb1 128.4(4) . . . . ?
C27 O1 C16 C17 -175.6(4) . . . . ?

loop_
_exptl_oxdiff_crystal_face_indexfrac_h
_exptl_oxdiff_crystal_face_indexfrac_k
_exptl_oxdiff_crystal_face_indexfrac_l
_exptl_oxdiff_crystal_face_x
_exptl_oxdiff_crystal_face_y
_exptl_oxdiff_crystal_face_z
-2.1443 1.3375 -9.2367 0.3979 -0.2437 -0.8845
3.9316 -4.8174 -5.9097 -0.6837 0.4187 -0.5977
4.3694 -4.2203 4.3816 -0.7818 0.4788 0.3995
-0.5433 1.6392 10.2193 0.0756 -0.0463 0.9961
-4.6872 4.7620 -2.4323 0.8341 -0.5108 -0.2082
-3.5675 4.5285 6.8814 0.6173 -0.3780 0.6899
6.0899 -1.5763 -1.4912 -0.9967 -0.0787 -0.0211
3.4074 -1.8421 -9.3265 -0.5419 -0.0428 -0.8394
-5.8432 1.1834 -1.4796 0.9617 0.0760 -0.2634
1.4434 6.1426 -2.1907 -0.1302 -0.9911 0.0276
0.6808 4.2951 7.3330 -0.0701 -0.5341 0.8425
-1.2350 -4.2173 8.0905 0.1050 0.7985 0.5927
-1.1680 -5.8214 -3.3187 0.1106 0.8425 -0.5271
0.6475 1.1707 -10.4683 -0.0486 -0.3691 -0.9281
